data_4322794
loop_
_publ_author_name
'Luke Grocholl'
'Ingo Schranz'
'Lothar Stahl'
'Richard J. Staples'

_publ_section_title
;
 Syntheses and Molecular Structures of
 Bis(tert-butylamido)cyclodiphosph(III)azane Cage Complexes of Thallium(I)
 and Indium(II)
;
_journal_name_full 'Inorganic Chemistry'
_journal_page_first 2496
_journal_page_last 2499
_journal_paper_doi 10.1021/ic9716316
_journal_volume 37
_journal_year 1998
_chemical_formula_sum 'C18 H44 N4 Si2'
_chemical_formula_weight 372.75
_chemical_name_systematic
; 
 ? 
;
_space_group_IT_number 14
_symmetry_cell_setting monoclinic
_symmetry_space_group_name_Hall '-P 2ybc'
_symmetry_space_group_name_H-M 'P 1 21/c 1'
_atom_sites_solution_hydrogens geom
_atom_sites_solution_primary direct
_atom_sites_solution_secondary difmap
_audit_creation_method SHELXL
_cell_angle_alpha 90.00
_cell_angle_beta 98.44(1)
_cell_angle_gamma 90.00
_cell_formula_units_Z 2
_cell_length_a 8.422(1)
_cell_length_b 16.997(4)
_cell_length_c 8.205(1)
_cell_measurement_reflns_used 74
_cell_measurement_temperature 193(2)
_cell_measurement_theta_max 20.48
_cell_measurement_theta_min 5.15
_cell_volume 1161.8(3)
_computing_cell_refinement 'SMART (SIEMENS, V4.033, 1994)'
_computing_data_collection 'ASTRO (SIEMENS, V4.033, 1994)'
_computing_data_reduction 'SAINT (SIEMENS, V4.035, 1994)'
_computing_molecular_graphics 'SHELXTL (SIEMENS, 1994, ver 5.04)'
_computing_publication_material 'CIFTAB (Sheldrick, 1993)'
_computing_structure_refinement 'SHELXL-93 (Sheldrick, 1993)'
_computing_structure_solution 'SHELXS-86 (Sheldrick, 1990)'
_diffrn_ambient_temperature 193(2)
_diffrn_measurement_device 'Siemens CCD'
_diffrn_measurement_method '\w, 0.3 deg'
_diffrn_radiation_monochromator graphite
_diffrn_radiation_source 'fine-focus sealed tube'
_diffrn_radiation_type MoK\a
_diffrn_radiation_wavelength 0.71073
_diffrn_reflns_av_R_equivalents 0.0264
_diffrn_reflns_av_sigmaI/netI 0.0335
_diffrn_reflns_limit_h_max 11
_diffrn_reflns_limit_h_min -11
_diffrn_reflns_limit_k_max 22
_diffrn_reflns_limit_k_min -22
_diffrn_reflns_limit_l_max 11
_diffrn_reflns_limit_l_min -8
_diffrn_reflns_number 7520
_diffrn_reflns_theta_max 30.04
_diffrn_reflns_theta_min 2.40
_diffrn_standards_decay_% <1
_diffrn_standards_interval_count 0
_diffrn_standards_number 0
_exptl_absorpt_coefficient_mu 0.161
_exptl_absorpt_correction_T_max 0.976
_exptl_absorpt_correction_T_min 0.945
_exptl_absorpt_correction_type empirical
_exptl_crystal_colour colorless
_exptl_crystal_density_diffrn 1.066
_exptl_crystal_description chunk
_exptl_crystal_F_000 416
_exptl_crystal_size_max 0.15
_exptl_crystal_size_mid 0.25
_exptl_crystal_size_min 0.35
_refine_diff_density_max 0.268
_refine_diff_density_min -0.367
_refine_diff_density_rms 0.063
_refine_ls_extinction_method none
_refine_ls_goodness_of_fit_all 1.075
_refine_ls_goodness_of_fit_obs 1.092
_refine_ls_hydrogen_treatment riding
_refine_ls_matrix_type full
_refine_ls_number_parameters 109
_refine_ls_number_reflns 3054
_refine_ls_number_restraints 0
_refine_ls_restrained_S_all 1.075
_refine_ls_restrained_S_obs 1.092
_refine_ls_R_factor_all 0.0554
_refine_ls_R_factor_obs 0.0459
_refine_ls_shift/esd_max 0.000
_refine_ls_shift/esd_mean 0.000
_refine_ls_structure_factor_coef Fsqd
_refine_ls_weighting_details 'w=1/[\s^2^(Fo^2^)+(0.0573P)^2^+0.4516P] where P=(Fo^2^+2Fc^2^)/3'
_refine_ls_weighting_scheme calc
_refine_ls_wR_factor_all 0.1214
_refine_ls_wR_factor_obs 0.1143
_reflns_number_observed 2634
_reflns_number_total 3054
_reflns_observed_criterion >2sigma(I)
_cod_data_source_file ic9716316_3.cif
_cod_data_source_block ls153_Compound_2
_cod_depositor_comments
;
The following automatic conversions were performed:

'_refine_ls_weighting_scheme' value 'calc
w=1/[\s^2^(Fo^2^)+(0.0573P)^2^+0.4516P] where P=(Fo^2^+2Fc^2^)/3' was
changed to 'calc'. New tag '_refine_ls_weighting_details' was
created. The value of the new tag was set to
'w=1/[\s^2^(Fo^2^)+(0.0573P)^2^+0.4516P] where P=(Fo^2^+2Fc^2^)/3'.

Automatic conversion script
Id: cif_fix_values 3143 2015-03-26 13:38:13Z robertas 
;
_cod_original_cell_volume 1161.8(4)
_cod_database_code 4322794

loop_
_symmetry_equiv_pos_as_xyz
'x, y, z'
'-x, y+1/2, -z+1/2'
'-x, -y, -z'
'x, -y-1/2, z-1/2'

loop_
_atom_site_aniso_label
_atom_site_aniso_U_11
_atom_site_aniso_U_22
_atom_site_aniso_U_33
_atom_site_aniso_U_23
_atom_site_aniso_U_13
_atom_site_aniso_U_12
Si1 0.0198(2) 0.0255(2) 0.0207(2) -0.00083(14) 0.00249(14) 0.00091(14)
N1 0.0199(5) 0.0267(6) 0.0255(6) -0.0040(5) 0.0021(4) -0.0009(4)
N2 0.0236(6) 0.0352(7) 0.0267(6) 0.0032(5) 0.0050(5) 0.0068(5)
C1 0.0319(7) 0.0456(9) 0.0269(7) 0.0020(6) 0.0097(6) 0.0056(7)
C2 0.0244(7) 0.0299(7) 0.0356(8) -0.0067(6) -0.0012(6) -0.0020(6)
C3 0.0509(10) 0.0298(8) 0.0533(12) -0.0050(8) -0.0104(9) -0.0026(7)
C4 0.0326(9) 0.0651(14) 0.115(2) -0.0460(14) 0.0240(11) -0.0216(9)
C5 0.0769(15) 0.0487(11) 0.0366(10) -0.0084(8) -0.0169(10) -0.0113(10)
C6 0.0293(7) 0.0319(8) 0.0259(7) 0.0024(6) -0.0008(6) 0.0033(6)
C7 0.0353(9) 0.0538(11) 0.0385(9) 0.0044(8) -0.0077(7) -0.0029(8)
C8 0.0477(10) 0.0350(9) 0.0368(9) 0.0043(7) 0.0039(7) 0.0100(7)
C9 0.0347(8) 0.0370(8) 0.0269(7) 0.0031(6) 0.0048(6) 0.0025(6)

loop_
_atom_site_label
_atom_site_type_symbol
_atom_site_fract_x
_atom_site_fract_y
_atom_site_fract_z
_atom_site_U_iso_or_equiv
_atom_site_thermal_displace_type
_atom_site_occupancy
_atom_site_calc_flag
_atom_site_refinement_flags
_atom_site_disorder_group
Si1 Si 0.37332(4) 0.53436(2) 0.02969(5) 0.02206(12) Uani 1 d . .
N1 N 0.42241(13) 0.44523(7) -0.05449(15) 0.0241(2) Uani 1 d . .
N2 N 0.23988(14) 0.59619(8) -0.0848(2) 0.0283(3) Uani 1 d . .
H2A H 0.15780(14) 0.60721(8) -0.0336(2) 0.034 Uiso 1 calc R .
C1 C 0.2837(2) 0.52760(10) 0.2245(2) 0.0343(3) Uani 1 d . .
H1B H 0.3500(2) 0.49312(10) 0.3026(2) 0.051 Uiso 1 calc R .
H1C H 0.1750(2) 0.50596(10) 0.2005(2) 0.051 Uiso 1 calc R .
H1D H 0.2793(2) 0.58016(10) 0.2727(2) 0.051 Uiso 1 calc R .
C2 C 0.3237(2) 0.38113(9) -0.1365(2) 0.0305(3) Uani 1 d . .
C3 C 0.4031(2) 0.30193(10) -0.0938(3) 0.0465(5) Uani 1 d . .
H3A H 0.5094(2) 0.30119(10) -0.1287(3) 0.070 Uiso 1 calc R .
H3B H 0.3367(2) 0.26001(10) -0.1506(3) 0.070 Uiso 1 calc R .
H3C H 0.4142(2) 0.29354(10) 0.0255(3) 0.070 Uiso 1 calc R .
C4 C 0.1595(2) 0.38201(14) -0.0823(4) 0.0696(8) Uani 1 d . .
H4A H 0.1080(2) 0.43299(14) -0.1097(4) 0.104 Uiso 1 calc R .
H4B H 0.1707(2) 0.37357(14) 0.0370(4) 0.104 Uiso 1 calc R .
H4C H 0.0933(2) 0.34003(14) -0.1391(4) 0.104 Uiso 1 calc R .
C5 C 0.3047(3) 0.39006(13) -0.3246(2) 0.0566(6) Uani 1 d . .
H5A H 0.4108(3) 0.38952(13) -0.3602(2) 0.085 Uiso 1 calc R .
H5B H 0.2508(3) 0.43998(13) -0.3569(2) 0.085 Uiso 1 calc R .
H5C H 0.2402(3) 0.34638(13) -0.3767(2) 0.085 Uiso 1 calc R .
C6 C 0.2260(2) 0.63576(9) -0.2459(2) 0.0295(3) Uani 1 d . .
C7 C 0.0753(2) 0.60706(12) -0.3579(2) 0.0439(4) Uani 1 d . .
H7A H -0.0197(2) 0.61816(12) -0.3056(2) 0.066 Uiso 1 calc R .
H7B H 0.0833(2) 0.55027(12) -0.3756(2) 0.066 Uiso 1 calc R .
H7C H 0.0660(2) 0.63441(12) -0.4640(2) 0.066 Uiso 1 calc R .
C8 C 0.2104(2) 0.72447(10) -0.2207(2) 0.0401(4) Uani 1 d . .
H8A H 0.1153(2) 0.73515(10) -0.1684(2) 0.060 Uiso 1 calc R .
H8B H 0.1997(2) 0.75113(10) -0.3277(2) 0.060 Uiso 1 calc R .
H8C H 0.3063(2) 0.74396(10) -0.1500(2) 0.060 Uiso 1 calc R .
C9 C 0.3735(2) 0.61849(10) -0.3272(2) 0.0328(3) Uani 1 d . .
H9A H 0.3827(2) 0.56161(10) -0.3429(2) 0.049 Uiso 1 calc R .
H9B H 0.4697(2) 0.63779(10) -0.2567(2) 0.049 Uiso 1 calc R .
H9C H 0.3631(2) 0.64496(10) -0.4343(2) 0.049 Uiso 1 calc R .

loop_
_atom_type_symbol
_atom_type_description
_atom_type_scat_dispersion_real
_atom_type_scat_dispersion_imag
_atom_type_scat_source
C C 0.0033 0.0016 'International Tables Vol C Tables 4.2.6.8 and 6.1.1.4'
H H 0.0000 0.0000 'International Tables Vol C Tables 4.2.6.8 and 6.1.1.4'
N N 0.0061 0.0033 'International Tables Vol C Tables 4.2.6.8 and 6.1.1.4'
Si Si 0.0817 0.0704 'International Tables Vol C Tables 4.2.6.8 and 6.1.1.4'

loop_
_geom_angle_atom_site_label_1
_geom_angle_atom_site_label_2
_geom_angle_atom_site_label_3
_geom_angle
_geom_angle_site_symmetry_1
_geom_angle_site_symmetry_3
_geom_angle_publ_flag
N2 Si1 N1 120.00(6) . 3_665 ?
N2 Si1 N1 119.41(6) . . ?
N1 Si1 N1 86.06(6) 3_665 . ?
N2 Si1 C1 101.06(7) . . ?
N1 Si1 C1 115.42(7) 3_665 . ?
N1 Si1 C1 115.81(7) . . ?
N2 Si1 Si1 132.68(5) . 3_665 ?
N1 Si1 Si1 43.07(4) 3_665 3_665 ?
N1 Si1 Si1 43.00(4) . 3_665 ?
C1 Si1 Si1 126.26(6) . 3_665 ?
C2 N1 Si1 133.17(10) . 3_665 ?
C2 N1 Si1 132.45(10) . . ?
Si1 N1 Si1 93.94(6) 3_665 . ?
C6 N2 Si1 136.97(10) . . ?
N1 C2 C4 109.71(13) . . ?
N1 C2 C3 110.50(13) . . ?
C4 C2 C3 109.3(2) . . ?
N1 C2 C5 110.81(14) . . ?
C4 C2 C5 109.2(2) . . ?
C3 C2 C5 107.3(2) . . ?
N2 C6 C9 110.07(12) . . ?
N2 C6 C8 109.04(13) . . ?
C9 C6 C8 109.91(14) . . ?
N2 C6 C7 110.03(13) . . ?
C9 C6 C7 109.44(14) . . ?
C8 C6 C7 108.33(14) . . ?

loop_
_geom_bond_atom_site_label_1
_geom_bond_atom_site_label_2
_geom_bond_distance
_geom_bond_site_symmetry_2
_geom_bond_publ_flag
Si1 N2 1.7145(13) . ?
Si1 N1 1.7374(12) 3_665 ?
Si1 N1 1.7397(13) . ?
Si1 C1 1.869(2) . ?
Si1 Si1 2.5417(8) 3_665 ?
N1 C2 1.472(2) . ?
N1 Si1 1.7374(12) 3_665 ?
N2 C6 1.472(2) . ?
C2 C4 1.514(2) . ?
C2 C3 1.521(2) . ?
C2 C5 1.535(3) . ?
C6 C9 1.522(2) . ?
C6 C8 1.530(2) . ?
C6 C7 1.533(2) . ?

loop_
_geom_torsion_atom_site_label_1
_geom_torsion_atom_site_label_2
_geom_torsion_atom_site_label_3
_geom_torsion_atom_site_label_4
_geom_torsion
_geom_torsion_site_symmetry_1
_geom_torsion_site_symmetry_2
_geom_torsion_site_symmetry_3
_geom_torsion_site_symmetry_4
_geom_torsion_publ_flag
N2 Si1 N1 C2 -50.5(2) . . . . ?
N1 Si1 N1 C2 -172.9(2) 3_665 . . . ?
C1 Si1 N1 C2 70.7(2) . . . . ?
Si1 Si1 N1 C2 -172.9(2) 3_665 . . . ?
N2 Si1 N1 Si1 122.45(7) . . . 3_665 ?
N1 Si1 N1 Si1 0.0 3_665 . . 3_665 ?
C1 Si1 N1 Si1 -116.40(8) . . . 3_665 ?
Si1 Si1 N1 Si1 0.0 3_665 . . 3_665 ?
N1 Si1 N2 C6 46.8(2) 3_665 . . . ?
N1 Si1 N2 C6 -56.8(2) . . . . ?
C1 Si1 N2 C6 174.9(2) . . . . ?
Si1 Si1 N2 C6 -5.3(2) 3_665 . . . ?
Si1 N1 C2 C4 165.5(2) 3_665 . . . ?
Si1 N1 C2 C4 -24.2(2) . . . . ?
Si1 N1 C2 C3 44.9(2) 3_665 . . . ?
Si1 N1 C2 C3 -144.80(14) . . . . ?
Si1 N1 C2 C5 -73.9(2) 3_665 . . . ?
Si1 N1 C2 C5 96.4(2) . . . . ?
Si1 N2 C6 C9 -2.6(2) . . . . ?
Si1 N2 C6 C8 -123.3(2) . . . . ?
Si1 N2 C6 C7 118.0(2) . . . . ?
